data_2011889
loop_
_publ_author_name
'Gzella, Andrzej'
'Wrzeciono, Urszula'
'P\"oppel, Wolfram'

_publ_section_title
;
 Azole. 45. \"Uber 2,4-Dinitrophenylhydrazone von
 Morpholinonitroimidazolderivaten
;
_journal_issue 4
_journal_name_full 'Acta Crystallographica Section C'
_journal_page_first 462
_journal_page_last 466
_journal_paper_doi 10.1107/S0108270101000270
_journal_volume 57
_journal_year 2001
_chemical_formula_moiety 'C20 H25 N9 O8 , C4 H8 O'
_chemical_formula_sum 'C24 H33 N9 O9'
_chemical_formula_weight 591.59
_chemical_name_systematic
;
(E)-1-(4-morpholino-5-nitroimidazol-1-yl)-3-morpholinopropan-2-one
2,4-dinitrophenylhydrazone tetrahydrofuran solvate
;
_space_group_IT_number 14
_symmetry_cell_setting monoclinic
_symmetry_space_group_name_Hall '-P 2ybc'
_symmetry_space_group_name_H-M 'P 1 21/c 1'
_audit_creation_method SHELXL97
_cell_angle_alpha 90
_cell_angle_beta 101.707(8)
_cell_angle_gamma 90
_cell_formula_units_Z 4
_cell_length_a 7.2885(6)
_cell_length_b 27.686(2)
_cell_length_c 14.3642(11)
_cell_measurement_reflns_used 48
_cell_measurement_temperature 293(2)
_cell_measurement_theta_max 28.2
_cell_measurement_theta_min 10.2
_cell_volume 2838.2(4)
_computing_cell_refinement 'KM-4 Software'
_computing_data_collection 'KM-4 Software (Kuma Diffraction, 1991)'
_computing_data_reduction 'KM-4 Software'
_computing_molecular_graphics 'ORTEP3 for Windows (Farrugia, 1997)'
_computing_publication_material SHELXL97
_computing_structure_refinement 'SHELXL97 (Sheldrick, 1997)'
_computing_structure_solution 'SHELXS97 (Sheldrick, 1990)'
_diffrn_ambient_temperature 293(2)
_diffrn_measured_fraction_theta_full .950
_diffrn_measured_fraction_theta_max .950
_diffrn_measurement_device_type 'Kuma KM-4'
_diffrn_measurement_method \w/2\q
_diffrn_radiation_monochromator graphite
_diffrn_radiation_source 'fine-focus sealed tube'
_diffrn_radiation_type CuK\a
_diffrn_radiation_wavelength 1.54178
_diffrn_reflns_av_R_equivalents .041
_diffrn_reflns_av_sigmaI/netI .022
_diffrn_reflns_limit_h_max 8
_diffrn_reflns_limit_h_min -8
_diffrn_reflns_limit_k_max 33
_diffrn_reflns_limit_k_min 0
_diffrn_reflns_limit_l_max 17
_diffrn_reflns_limit_l_min 0
_diffrn_reflns_number 5307
_diffrn_reflns_theta_full 70.13
_diffrn_reflns_theta_max 70.13
_diffrn_reflns_theta_min 3.19
_diffrn_standards_decay_% 2.3
_diffrn_standards_interval_count 100
_diffrn_standards_number 2
_exptl_absorpt_coefficient_mu .912
_exptl_absorpt_correction_type none
_exptl_crystal_colour yellow
_exptl_crystal_density_diffrn 1.384
_exptl_crystal_density_method 'not measured'
_exptl_crystal_description prism
_exptl_crystal_F_000 1248
_exptl_crystal_size_max .48
_exptl_crystal_size_mid .22
_exptl_crystal_size_min .16
_refine_diff_density_max .29
_refine_diff_density_min -.26
_refine_ls_extinction_coef .0018(3)
_refine_ls_extinction_method 'SHELXL97 (Sheldrick, 1997)'
_refine_ls_goodness_of_fit_ref 1.048
_refine_ls_hydrogen_treatment mixed
_refine_ls_matrix_type full
_refine_ls_number_parameters 480
_refine_ls_number_reflns 5120
_refine_ls_number_restraints 0
_refine_ls_restrained_S_all 1.048
_refine_ls_R_factor_all .065
_refine_ls_R_factor_gt .046
_refine_ls_shift/su_max .001
_refine_ls_shift/su_mean .000
_refine_ls_structure_factor_coef Fsqd
_refine_ls_weighting_details 'calc w = 1/[\s^2^(Fo^2^)+(0.0886P)^2^+0.7418P] where P=(Fo^2^+2Fc^2^)/3'
_refine_ls_weighting_scheme calc
_refine_ls_wR_factor_ref .154
_reflns_number_gt 3957
_reflns_number_total 5120
_reflns_threshold_expression I>2\s(I)
_cod_data_source_file jz1436.cif
_cod_data_source_block Vb
_cod_depositor_comments
;
The following automatic conversions were performed:
'_symmetry_cell_setting' value 'Monoclinic' changed to 'monoclinic'
according to '/home/saulius/struct/CIF-dictionaries/cif_core.dic'
dictionary named 'cif_core.dic' version 2.4.1 from 2010-06-29.

Automatic conversion script
Id: cif_fix_enum 1527 2010-12-29 10:47:43Z saulius 

The following automatic conversions were performed:

'_symmetry_cell_setting' value 'Monoclinic' changed to 'monoclinic'
according to /home/saulius/struct/CIF-dictionaries/cif_core.dic
dictionary named 'cif_core.dic' version 2.4.1 from 2010-06-29.

Automatic conversion script
Id: cif_fix_values 1715 2011-07-08 13:25:40Z adriana 
;
_cod_original_sg_symbol_H-M 'P 21/c'
_cod_database_code 2011889
_cod_database_fobs_code 2011889

loop_
_symmetry_equiv_pos_as_xyz
'x, y, z'
'-x, y+1/2, -z+1/2'
'-x, -y, -z'
'x, -y-1/2, z-1/2'

loop_
_atom_site_label
_atom_site_fract_x
_atom_site_fract_y
_atom_site_fract_z
_atom_site_U_iso_or_equiv
_atom_site_adp_type
_atom_site_calc_flag
_atom_site_refinement_flags
_atom_site_occupancy
_atom_site_disorder_assembly
_atom_site_disorder_group
_atom_site_type_symbol
N1 .1121(2) .69548(6) 1.08522(12) .0499(4) Uani d . 1 . . N
C2 .0221(3) .68264(9) 1.15328(17) .0602(5) Uani d . 1 . . C
H2A -.106(4) .6812(9) 1.1404(17) .066(7) Uiso d . 1 . . H
N3 .1319(3) .67271(7) 1.23545(13) .0591(5) Uani d . 1 . . N
C4 .3087(3) .67921(7) 1.22124(14) .0470(4) Uani d . 1 . . C
C5 .3001(3) .69378(7) 1.12786(14) .0460(4) Uani d . 1 . . C
C6 .0212(3) .70581(8) .98759(16) .0555(5) Uani d . 1 . . C
H6A .069(4) .7365(11) .9698(18) .076(8) Uiso d . 1 . . H
H6B -.121(4) .7073(9) .9868(18) .071(7) Uiso d . 1 . . H
C7 .0499(3) .66694(7) .91831(14) .0465(4) Uani d . 1 . . C
C8 -.0201(3) .67836(9) .81489(16) .0579(5) Uani d . 1 . . C
H8A -.140(4) .6584(9) .7918(18) .070(7) Uiso d . 1 . . H
H8B -.044(4) .7121(10) .8058(18) .071(7) Uiso d . 1 . . H
N9 .1215(2) .62758(5) .95407(11) .0463(4) Uani d . 1 . . N
N10 .1480(2) .59195(6) .89081(12) .0484(4) Uani d . 1 . . N
H10A .138(4) .6023(9) .8235(19) .074(7) Uiso d . 1 . . H
C11 .2004(3) .54785(6) .92643(13) .0440(4) Uani d . 1 . . C
C12 .2437(3) .50920(7) .86987(14) .0504(5) Uani d . 1 . . C
C13 .2854(3) .46356(7) .90715(16) .0546(5) Uani d . 1 . . C
H13A .315(4) .4364(10) .8647(18) .071(7) Uiso d . 1 . . H
C14 .2896(3) .45574(7) 1.00123(16) .0540(5) Uani d . 1 . . C
C15 .2543(3) .49279(8) 1.06065(16) .0539(5) Uani d . 1 . . C
H15A .259(4) .4873(9) 1.1247(18) .066(7) Uiso d . 1 . . H
C16 .2098(3) .53765(7) 1.02363(15) .0498(5) Uani d . 1 . . C
H16A .188(3) .5630(8) 1.0628(16) .052(6) Uiso d . 1 . . H
N17 .2525(3) .51526(7) .77067(13) .0656(5) Uani d . 1 . . N
O18 .2275(3) .55514(6) .73499(12) .0806(5) Uani d . 1 . . O
O19 .2858(4) .48048(7) .72570(15) .1124(9) Uani d . 1 . . O
N20 .3347(3) .40767(7) 1.03980(17) .0691(5) Uani d . 1 . . N
O21 .3558(4) .37516(7) .98588(17) .1009(7) Uani d . 1 . . O
O22 .3472(3) .40182(7) 1.12488(16) .0962(7) Uani d . 1 . . O
N23 .1065(2) .66360(6) .75425(11) .0498(4) Uani d . 1 . . N
C24 .2820(3) .69039(9) .77605(16) .0610(6) Uani d . 1 . . C
H24A .345(4) .6829(9) .8402(19) .069(7) Uiso d . 1 . . H
H24B .259(3) .7271(9) .7716(17) .065(7) Uiso d . 1 . . H
C25 .4054(4) .67636(13) .70876(19) .0752(7) Uani d . 1 . . C
H25A .508(5) .6950(11) .722(2) .084(9) Uiso d . 1 . . H
H25B .428(3) .6430(10) .7146(17) .060(7) Uiso d . 1 . . H
O26 .3173(3) .68507(7) .61315(12) .0783(5) Uani d . 1 . . O
C27 .1506(5) .65728(11) .59126(18) .0759(7) Uani d . 1 . . C
H27A .181(4) .6235(10) .5974(18) .070(7) Uiso d . 1 . . H
H27B .094(4) .6639(11) .529(2) .092(9) Uiso d . 1 . . H
C28 .0181(4) .67064(10) .65387(16) .0654(6) Uani d . 1 . . C
H28A -.015(4) .7043(12) .648(2) .092(9) Uiso d . 1 . . H
H28B -.088(4) .6518(10) .6421(19) .077(8) Uiso d . 1 . . H
N29 .4603(2) .67297(6) 1.29370(11) .0510(4) Uani d . 1 . . N
C30 .4251(4) .66881(11) 1.38966(16) .0619(6) Uani d . 1 . . C
H30A .376(4) .6374(10) 1.3960(18) .071(7) Uiso d . 1 . . H
H30B .338(4) .6923(9) 1.3949(17) .065(7) Uiso d . 1 . . H
C31 .6037(4) .67689(15) 1.45917(19) .0862(9) Uani d . 1 . . C
H31A .640(5) .7126(13) 1.451(2) .102(11) Uiso d . 1 . . H
H31B .598(4) .6712(11) 1.530(2) .096(9) Uiso d . 1 . . H
O32 .7439(3) .64355(10) 1.44543(13) .1021(8) Uani d . 1 . . O
C33 .7824(4) .64937(15) 1.35289(19) .0880(10) Uani d . 1 . . C
H33A .879(4) .6236(11) 1.342(2) .086(8) Uiso d . 1 . . H
H33B .819(5) .6877(12) 1.341(2) .102(11) Uiso d . 1 . . H
C34 .6102(3) .64076(9) 1.27819(17) .0611(6) Uani d . 1 . . C
H34A .631(3) .6454(9) 1.2142(19) .066(7) Uiso d . 1 . . H
H34B .577(4) .6052(11) 1.281(2) .090(9) Uiso d . 1 . . H
N35 .4393(2) .71253(6) 1.08388(12) .0493(4) Uani d . 1 . . N
O36 .5983(2) .71781(6) 1.13290(12) .0645(4) Uani d . 1 . . O
O37 .3992(2) .72388(6) .99953(11) .0641(4) Uani d . 1 . . O
O38 .1803(5) .49375(11) .2749(2) .1338(10) Uani d . 1 . . O
C39 .2463(9) .45782(18) .3413(4) .1502(19) Uani d . 1 . . C
H39A .3779 .4516 .3429 .180 Uiso calc . 1 . . H
H39B .1769 .4281 .3246 .180 Uiso calc . 1 . . H
C40 .2215(16) .4744(3) .4300(4) .232(4) Uani d . 1 . . C
H40A .3293 .4664 .4792 .278 Uiso calc . 1 . . H
H40B .1107 .4601 .4463 .278 Uiso calc . 1 . . H
C41 .1998(14) .5275(3) .4192(5) .206(3) Uani d . 1 . . C
H41A .0809 .5379 .4328 .247 Uiso calc . 1 . . H
H41B .3003 .5442 .4617 .247 Uiso calc . 1 . . H
C42 .2072(9) .53680(18) .3225(5) .154(2) Uani d . 1 . . C
H42A .1102 .5596 .2951 .185 Uiso calc . 1 . . H
H42B .3279 .5504 .3183 .185 Uiso calc . 1 . . H

loop_
_atom_site_aniso_label
_atom_site_aniso_U_11
_atom_site_aniso_U_22
_atom_site_aniso_U_33
_atom_site_aniso_U_12
_atom_site_aniso_U_13
_atom_site_aniso_U_23
N1 .0459(9) .0503(9) .0543(9) .0052(7) .0117(7) -.0074(7)
C2 .0452(13) .0716(14) .0667(14) -.0008(10) .0179(10) -.0081(11)
N3 .0493(11) .0713(11) .0614(11) -.0024(8) .0223(8) -.0028(8)
C4 .0461(11) .0444(9) .0537(11) .0018(8) .0176(8) -.0058(8)
C5 .0438(11) .0438(9) .0523(10) .0021(7) .0144(8) -.0046(8)
C6 .0557(14) .0501(11) .0591(12) .0128(9) .0075(9) -.0009(9)
C7 .0431(10) .0439(9) .0519(10) .0020(7) .0079(8) .0018(8)
C8 .0572(14) .0581(13) .0561(12) .0106(10) .0066(10) .0064(10)
N9 .0481(9) .0420(8) .0485(8) .0028(6) .0092(7) -.0014(6)
N10 .0582(10) .0407(8) .0462(9) .0051(7) .0104(7) -.0007(6)
C11 .0385(10) .0416(9) .0508(10) -.0007(7) .0066(7) .0012(7)
C12 .0509(11) .0454(10) .0554(11) .0017(8) .0116(9) -.0017(8)
C13 .0485(12) .0457(10) .0688(13) .0034(8) .0102(9) -.0025(9)
C14 .0426(11) .0439(10) .0732(14) .0023(8) .0060(9) .0093(9)
C15 .0486(12) .0555(11) .0555(12) .0003(9) .0056(9) .0099(9)
C16 .0474(11) .0480(10) .0535(11) .0025(8) .0092(8) .0010(9)
N17 .0861(14) .0543(10) .0601(11) .0103(9) .0239(10) -.0034(8)
O18 .1287(16) .0575(9) .0612(10) .0091(10) .0326(10) .0039(7)
O19 .194(3) .0744(12) .0812(13) .0399(14) .0562(16) -.0084(10)
N20 .0621(12) .0528(11) .0886(15) .0045(9) .0060(10) .0163(10)
O21 .1301(19) .0478(10) .1218(17) .0204(10) .0187(14) .0039(10)
O22 .1158(17) .0744(12) .0950(15) .0190(11) .0134(12) .0337(11)
N23 .0550(10) .0470(8) .0459(9) -.0009(7) .0069(7) .0054(7)
C24 .0654(15) .0602(13) .0552(12) -.0113(10) .0066(10) .0078(10)
C25 .0704(17) .091(2) .0653(15) -.0112(15) .0169(12) .0172(14)
O26 .0855(13) .0919(12) .0607(10) -.0145(10) .0226(9) .0175(9)
C27 .098(2) .0811(18) .0488(13) -.0124(15) .0145(13) .0059(12)
C28 .0709(16) .0701(15) .0508(12) -.0077(12) .0018(11) .0101(10)
N29 .0491(10) .0591(10) .0475(9) .0087(7) .0163(7) -.0043(7)
C30 .0630(15) .0759(16) .0508(12) .0070(12) .0213(10) -.0050(11)
C31 .0678(17) .138(3) .0531(14) .0227(17) .0133(12) -.0179(16)
O32 .0830(13) .166(2) .0564(10) .0498(14) .0132(9) .0063(12)
C33 .0656(17) .140(3) .0602(15) .0383(18) .0159(12) .0001(16)
C34 .0664(15) .0659(14) .0554(12) .0229(11) .0228(10) .0012(10)
N35 .0501(10) .0445(8) .0566(10) .0006(7) .0182(8) -.0027(7)
O36 .0452(9) .0729(10) .0777(10) -.0012(7) .0177(7) .0041(8)
O37 .0783(11) .0627(9) .0546(9) -.0101(7) .0210(8) .0021(7)
O38 .194(3) .108(2) .1058(18) -.0040(19) .045(2) .0038(16)
C39 .206(6) .108(3) .139(4) .021(3) .043(4) .015(3)
C40 .389(14) .180(7) .112(4) -.050(7) .017(6) .027(4)
C41 .320(11) .164(6) .134(5) -.022(6) .046(6) -.039(4)
C42 .202(6) .101(3) .174(5) -.038(3) .069(4) -.018(3)

loop_
_atom_type_symbol
_atom_type_description
_atom_type_scat_dispersion_real
_atom_type_scat_dispersion_imag
_atom_type_scat_source
C C .0181 .0091 'International Tables Vol C Tables 4.2.6.8 and 6.1.1.4'
H H .0000 .0000 'International Tables Vol C Tables 4.2.6.8 and 6.1.1.4'
N N .0311 .0180 'International Tables Vol C Tables 4.2.6.8 and 6.1.1.4'
O O .0492 .0322 'International Tables Vol C Tables 4.2.6.8 and 6.1.1.4'

loop_
_geom_angle_atom_site_label_1
_geom_angle_atom_site_label_2
_geom_angle_atom_site_label_3
_geom_angle
_geom_angle_publ_flag
C2 N1 C5 104.89(18) yes
C2 N1 C6 124.4(2) ?
C5 N1 C6 130.59(18) ?
N3 C2 N1 114.5(2) yes
N3 C2 H2A 125.7(16) ?
N1 C2 H2A 119.8(16) ?
C2 N3 C4 105.13(18) yes
N3 C4 N29 120.97(18) ?
N3 C4 C5 109.00(18) yes
N29 C4 C5 129.98(19) ?
N1 C5 C4 106.46(17) yes
N1 C5 N35 122.09(17) ?
C4 C5 N35 130.45(18) ?
N1 C6 C7 113.54(16) ?
N1 C6 H6A 107.9(16) ?
C7 C6 H6A 110.2(15) ?
N1 C6 H6B 106.1(14) ?
C7 C6 H6B 107.1(14) ?
H6A C6 H6B 112(2) ?
N9 C7 C8 127.52(18) ?
N9 C7 C6 116.46(18) ?
C8 C7 C6 115.92(17) ?
N23 C8 C7 113.86(18) ?
N23 C8 H8A 104.8(14) ?
C7 C8 H8A 107.5(14) ?
N23 C8 H8B 108.3(16) ?
C7 C8 H8B 110.9(16) ?
H8A C8 H8B 111(2) ?
C7 N9 N10 116.58(16) ?
C11 N10 N9 117.62(16) ?
C11 N10 H10A 126.0(15) ?
N9 N10 H10A 116.1(15) ?
N10 C11 C16 120.60(17) ?
N10 C11 C12 123.02(17) ?
C16 C11 C12 116.36(17) ?
C13 C12 C11 121.70(19) ?
C13 C12 N17 115.88(18) ?
C11 C12 N17 122.39(17) ?
C14 C13 C12 119.2(2) ?
C14 C13 H13A 120.7(15) ?
C12 C13 H13A 120.1(15) ?
C13 C14 C15 121.43(19) ?
C13 C14 N20 118.8(2) ?
C15 C14 N20 119.8(2) ?
C16 C15 C14 119.4(2) ?
C16 C15 H15A 119.7(15) ?
C14 C15 H15A 120.9(15) ?
C15 C16 C11 121.8(2) ?
C15 C16 H16A 120.4(13) ?
C11 C16 H16A 117.8(13) ?
O19 N17 O18 121.8(2) ?
O19 N17 C12 119.09(19) ?
O18 N17 C12 119.14(17) ?
O21 N20 O22 123.1(2) ?
O21 N20 C14 118.8(2) ?
O22 N20 C14 118.0(2) ?
C8 N23 C24 111.44(18) ?
C8 N23 C28 110.28(18) ?
C24 N23 C28 109.55(17) ?
N23 C24 C25 110.2(2) ?
N23 C24 H24A 108.7(16) ?
C25 C24 H24A 109.3(16) ?
N23 C24 H24B 111.5(14) ?
C25 C24 H24B 109.1(14) ?
H24A C24 H24B 108(2) ?
O26 C25 C24 111.6(2) ?
O26 C25 H25A 107.9(19) ?
C24 C25 H25A 107(2) ?
O26 C25 H25B 106.9(15) ?
C24 C25 H25B 108.3(15) ?
H25A C25 H25B 115(3) ?
C25 O26 C27 108.8(2) ?
O26 C27 C28 111.2(2) ?
O26 C27 H27A 109.7(16) ?
C28 C27 H27A 110.6(16) ?
O26 C27 H27B 108(2) ?
C28 C27 H27B 108(2) ?
H27A C27 H27B 110(2) ?
N23 C28 C27 110.5(2) ?
N23 C28 H28A 105.6(18) ?
C27 C28 H28A 111.7(18) ?
N23 C28 H28B 106.8(17) ?
C27 C28 H28B 111.8(17) ?
H28A C28 H28B 110(3) ?
C4 N29 C30 117.38(18) ?
C4 N29 C34 118.36(17) ?
C30 N29 C34 112.13(18) ?
N29 C30 C31 109.0(2) ?
N29 C30 H30A 107.8(16) ?
C31 C30 H30A 111.7(16) ?
N29 C30 H30B 106.1(15) ?
C31 C30 H30B 111.2(16) ?
H30A C30 H30B 111(2) ?
O32 C31 C30 111.4(2) ?
O32 C31 H31A 113(2) ?
C30 C31 H31A 105.9(19) ?
O32 C31 H31B 102.1(18) ?
C30 C31 H31B 115.5(19) ?
H31A C31 H31B 109(2) ?
C31 O32 C33 109.9(2) ?
O32 C33 C34 110.9(2) ?
O32 C33 H33A 109.0(16) ?
C34 C33 H33A 106.4(17) ?
O32 C33 H33B 110.6(18) ?
C34 C33 H33B 103.3(18) ?
H33A C33 H33B 116(3) ?
N29 C34 C33 109.7(2) ?
N29 C34 H34A 109.1(15) ?
C33 C34 H34A 113.1(15) ?
N29 C34 H34B 113.2(18) ?
C33 C34 H34B 107.4(17) ?
H34A C34 H34B 104(2) ?
O37 N35 O36 122.66(17) ?
O37 N35 C5 119.40(18) ?
O36 N35 C5 117.93(17) ?
C42 O38 C39 106.5(4) ?
O38 C39 C40 107.4(5) ?
O38 C39 H39A 110.2 ?
C40 C39 H39A 110.2 ?
O38 C39 H39B 110.2 ?
C40 C39 H39B 110.2 ?
H39A C39 H39B 108.5 ?
C39 C40 C41 105.1(5) ?
C39 C40 H40A 110.7 ?
C41 C40 H40A 110.7 ?
C39 C40 H40B 110.7 ?
C41 C40 H40B 110.7 ?
H40A C40 H40B 108.8 ?
C42 C41 C40 104.9(5) ?
C42 C41 H41A 110.8 ?
C40 C41 H41A 110.8 ?
C42 C41 H41B 110.8 ?
C40 C41 H41B 110.8 ?
H41A C41 H41B 108.8 ?
O38 C42 C41 107.5(4) ?
O38 C42 H42A 110.2 ?
C41 C42 H42A 110.2 ?
O38 C42 H42B 110.2 ?
C41 C42 H42B 110.2 ?
H42A C42 H42B 108.5 ?

loop_
_geom_bond_atom_site_label_1
_geom_bond_atom_site_label_2
_geom_bond_site_symmetry_2
_geom_bond_distance
_geom_bond_publ_flag
N1 C2 . 1.331(3) yes
N1 C5 . 1.384(3) yes
N1 C6 . 1.453(3) ?
C2 N3 . 1.314(3) yes
C2 H2A . .91(3) ?
N3 C4 . 1.357(3) yes
C4 N29 . 1.367(3) yes
C4 C5 . 1.390(3) yes
C5 N35 . 1.399(3) yes
C6 C7 . 1.509(3) ?
C6 H6A . .97(3) ?
C6 H6B . 1.04(3) ?
C7 N9 . 1.271(2) yes
C7 C8 . 1.503(3) ?
C8 N23 . 1.450(3) yes
C8 H8A . 1.03(3) ?
C8 H8B . .95(3) ?
N9 N10 . 1.381(2) yes
N10 C11 . 1.349(2) yes
N10 H10A . 1.00(3) ?
C11 C16 . 1.413(3) ?
C11 C12 . 1.417(3) ?
C12 C13 . 1.382(3) ?
C12 N17 . 1.449(3) yes
C13 C14 . 1.363(3) ?
C13 H13A . 1.02(3) ?
C14 C15 . 1.391(3) ?
C14 N20 . 1.453(3) yes
C15 C16 . 1.364(3) ?
C15 H15A . .93(2) ?
C16 H16A . .93(2) ?
N17 O19 . 1.211(2) ?
N17 O18 . 1.215(2) ?
N20 O21 . 1.217(3) ?
N20 O22 . 1.218(3) ?
N23 C24 . 1.457(3) ?
N23 C28 . 1.468(3) ?
C24 C25 . 1.499(4) ?
C24 H24A . .97(3) ?
C24 H24B . 1.03(3) ?
C25 O26 . 1.414(3) ?
C25 H25A . .90(3) ?
C25 H25B . .94(3) ?
O26 C27 . 1.419(4) ?
C27 C28 . 1.493(4) ?
C27 H27A . .96(3) ?
C27 H27B . .92(3) ?
C28 H28A . .96(3) ?
C28 H28B . .92(3) ?
N29 C30 . 1.457(3) ?
N29 C34 . 1.462(3) ?
C30 C31 . 1.488(4) ?
C30 H30A . .95(3) ?
C30 H30B . .92(3) ?
C31 O32 . 1.420(4) ?
C31 H31A . 1.04(3) ?
C31 H31B . 1.03(3) ?
O32 C33 . 1.422(3) ?
C33 C34 . 1.496(4) ?
C33 H33A . 1.03(3) ?
C33 H33B . 1.12(3) ?
C34 H34A . .97(3) ?
C34 H34B . 1.02(3) ?
N35 O37 . 1.228(2) ?
N35 O36 . 1.237(2) ?
O38 C42 . 1.369(5) yes
O38 C39 . 1.395(5) yes
C39 C40 . 1.400(9) yes
C39 H39A . .9700 ?
C39 H39B . .9700 ?
C40 C41 . 1.484(10) yes
C40 H40A . .9700 ?
C40 H40B . .9700 ?
C41 C42 . 1.423(8) yes
C41 H41A . .9700 ?
C41 H41B . .9700 ?
C42 H42A . .9700 ?
C42 H42B . .9700 ?

loop_
_geom_hbond_atom_site_label_D
_geom_hbond_atom_site_label_H
_geom_hbond_atom_site_label_A
_geom_hbond_site_symmetry_A
_geom_hbond_distance_DH
_geom_hbond_distance_HA
_geom_hbond_distance_DA
_geom_hbond_angle_DHA
_geom_hbond_publ_flag
N10 H10A O18 . 1.00(3) 2.02(3) 2.629(2) 117.1(19) yes
N10 H10A N23 . 1.00(3) 1.96(3) 2.763(2) 136(2) yes
C2 H2A O36 1_455 .91(3) 2.37(3) 3.195(3) 151(2) yes
C15 H15A O38 1_556 .93(2) 2.35(3) 3.230(4) 159(2) yes
C24 H24A O37 . .97(3) 2.51(3) 3.284(3) 136.8(19) yes
C34 H34A O36 . .97(3) 2.31(3) 2.973(3) 125.1(19) yes
C34 H34B O19 3_667 1.02(3) 2.58(3) 3.444(3) 142(2) yes
C6 H6A O37 . .97(3) 2.38(3) 2.771(3) 103.2(19) .
C16 H16A N9 . .93(2) 2.36(2) 2.711(2) 102.0(15) .

loop_
_geom_torsion_atom_site_label_1
_geom_torsion_atom_site_label_2
_geom_torsion_atom_site_label_3
_geom_torsion_atom_site_label_4
_geom_torsion
C5 N1 C2 N3 -.1(3)
C6 N1 C2 N3 176.86(19)
N1 C2 N3 C4 -.3(3)
C2 N3 C4 N29 178.49(19)
C2 N3 C4 C5 .5(2)
C2 N1 C5 C4 .4(2)
C6 N1 C5 C4 -176.28(18)
C2 N1 C5 N35 -169.24(18)
C6 N1 C5 N35 14.1(3)
N3 C4 C5 N1 -.6(2)
N29 C4 C5 N1 -178.32(18)
N3 C4 C5 N35 167.88(19)
N29 C4 C5 N35 -9.8(3)
C2 N1 C6 C7 -107.1(2)
C5 N1 C6 C7 69.0(3)
N1 C6 C7 N9 10.8(3)
N1 C6 C7 C8 -172.62(19)
N9 C7 C8 N23 -45.9(3)
C6 C7 C8 N23 137.9(2)
C8 C7 N9 N10 3.9(3)
C6 C7 N9 N10 -179.97(17)
C7 N9 N10 C11 -171.47(18)
N9 N10 C11 C16 6.0(3)
N9 N10 C11 C12 -175.82(17)
N10 C11 C12 C13 -175.83(19)
C16 C11 C12 C13 2.4(3)
N10 C11 C12 N17 6.1(3)
C16 C11 C12 N17 -175.6(2)
C11 C12 C13 C14 -1.6(3)
N17 C12 C13 C14 176.6(2)
C12 C13 C14 C15 -.6(3)
C12 C13 C14 N20 -179.67(19)
C13 C14 C15 C16 1.8(3)
N20 C14 C15 C16 -179.17(19)
C14 C15 C16 C11 -.8(3)
N10 C11 C16 C15 177.07(19)
C12 C11 C16 C15 -1.2(3)
C13 C12 N17 O19 3.6(4)
C11 C12 N17 O19 -178.2(3)
C13 C12 N17 O18 -176.0(2)
C11 C12 N17 O18 2.2(3)
C13 C14 N20 O21 -4.6(3)
C15 C14 N20 O21 176.4(2)
C13 C14 N20 O22 176.3(2)
C15 C14 N20 O22 -2.8(3)
C7 C8 N23 C24 -65.0(2)
C7 C8 N23 C28 173.15(19)
C8 N23 C24 C25 -176.84(19)
C28 N23 C24 C25 -54.5(3)
N23 C24 C25 O26 58.6(3)
C24 C25 O26 C27 -60.4(3)
C25 O26 C27 C28 60.3(3)
C8 N23 C28 C27 177.8(2)
C24 N23 C28 C27 54.8(3)
O26 C27 C28 N23 -58.4(3)
N3 C4 N29 C30 -12.1(3)
C5 C4 N29 C30 165.4(2)
N3 C4 N29 C34 127.5(2)
C5 C4 N29 C34 -55.0(3)
C4 N29 C30 C31 -163.4(2)
C34 N29 C30 C31 54.6(3)
N29 C30 C31 O32 -57.8(4)
C30 C31 O32 C33 61.1(4)
C31 O32 C33 C34 -59.9(4)
C4 N29 C34 C33 164.2(2)
C30 N29 C34 C33 -54.2(3)
O32 C33 C34 N29 56.2(3)
N1 C5 N35 O37 -11.9(3)
C4 C5 N35 O37 -178.79(19)
N1 C5 N35 O36 166.79(17)
C4 C5 N35 O36 -.1(3)
C42 O38 C39 C40 29.8(7)
O38 C39 C40 C41 -19.1(9)
C39 C40 C41 C42 2.1(10)
C39 O38 C42 C41 -28.2(7)
C40 C41 C42 O38 15.9(9)

loop_
_cod_related_entry_id
_cod_related_entry_database
_cod_related_entry_code
1 ChemSpider 21182167
